data_2107255
loop_
_publ_author_name
'Kadijk, F.'
'Huisman, R.'
'Jellinek, F.'

_publ_section_title
;
 The crystal structures of niobium(III) selenide and tantalum(III)
 selenide
;
_journal_name_full 'Acta Crystallographica B (24,1968-38,1982)'
_journal_page_first 1102
_journal_page_last 1106
_journal_volume 24
_journal_year 1968
_chemical_formula_sum 'Nb2 Se3'
_space_group_IT_number 11
_symmetry_space_group_name_Hall '-P 2yb'
_symmetry_space_group_name_H-M 'P 1 21/m 1'
_cell_angle_alpha 90
_cell_angle_beta 103.39
_cell_angle_gamma 90
_cell_formula_units_Z 2
_cell_length_a 6.503
_cell_length_b 3.434
_cell_length_c 9.215
_cell_volume 200.189
_citation_journal_id_ASTM ACBCAR
_cod_data_source_file Kadijk_ACBCAR_1968_1268.cif
_cod_data_source_block Nb2Se3
_cod_database_code 2107255

loop_
_symmetry_equiv_pos_as_xyz
x,y,z
-x,y+1/2,-z
-x,-y,-z
x,-y-1/2,z

loop_
_atom_site_label
_atom_site_type_symbol
_atom_site_fract_x
_atom_site_fract_y
_atom_site_fract_z
_atom_site_occupancy
_atom_site_U_iso_or_equiv
Nb2 Nb+3 0.1138 0.25 0.6369 1 0.0
Se2 Se-2 0.9733 0.25 0.1564 1 0.0
Se3 Se-2 0.7279 0.25 0.5144 1 0.0
Nb1 Nb+3 0.3147 0.25 0.0036 1 0.0
Se1 Se-2 0.5211 0.25 0.7967 1 0.0
